data_9012364
loop_
_publ_author_name
'Steudel, R.'
'Steidel, J.'
'Reinhardt, R.'

_publ_section_title
;
 X-ray structural analyses of cyclodecasulfur (S10) and of a
 cyclohexasulfur-cyclodecasulfur molecular addition compound (S6*S10)
 Locality: synthetic
 Sample: at T = 163 K
;
_journal_name_full 'Zeitschrift fur Naturforschung B'
_journal_page_first 1548
_journal_page_last 1556
_journal_volume 38
_journal_year 1983
_chemical_formula_sum S10
_chemical_name_mineral Rosickyite
_space_group_IT_number 15
_symmetry_space_group_name_Hall '-C 2yc'
_symmetry_space_group_name_H-M 'C 1 2/c 1'
_cell_angle_alpha 90
_cell_angle_beta 37.98
_cell_angle_gamma 90
_cell_length_a 12.533
_cell_length_b 10.275
_cell_length_c 12.776
_cell_formula_units_Z 4
_cell_volume 1012.464
_diffrn_ambient_temperature 163
_exptl_crystal_density_diffrn 2.104
_cod_database_code 9012364

loop_
_symmetry_equiv_pos_as_xyz
x,y,z
1/2+x,1/2+y,z
x,-y,1/2+z
1/2+x,1/2-y,1/2+z
-x,y,1/2-z
1/2-x,1/2+y,1/2-z
-x,-y,-z
1/2-x,1/2-y,-z

loop_
_atom_site_aniso_label
_atom_site_aniso_U_11
_atom_site_aniso_U_22
_atom_site_aniso_U_33
_atom_site_aniso_U_12
_atom_site_aniso_U_13
_atom_site_aniso_U_23
S1 0.02540 0.01940 0.03260 -0.00070 -0.02360 0.00360
S2 0.02180 0.02010 0.02890 -0.00010 -0.01820 -0.00060
S3 0.02640 0.02530 0.04370 0.00340 -0.02970 -0.00440
S4 0.02630 0.03140 0.02670 0.00460 -0.02160 -0.00310
S5 0.02630 0.02090 0.03550 -0.00300 -0.02510 0.00030

loop_
_atom_site_label
_atom_site_fract_x
_atom_site_fract_y
_atom_site_fract_z
S1 0.59590 0.28780 0.73080
S2 0.76090 0.44010 0.56400
S3 0.76570 0.55170 0.69310
S4 0.54570 0.66270 0.87260
S5 0.59470 0.81440 0.73210

loop_
_cod_related_entry_id
_cod_related_entry_database
_cod_related_entry_code
1 ChemSpider 30654015

_cod_duplicate_entry 9012362
